data_4087031
loop_
_publ_author_name
'Sipos, Gell\'ert'
'Gao, Pengchao'
'Foster, Daven'
'Skelton, Brian W.'
'Sobolev, Alexandre N.'
'Dorta, Reto'

_publ_section_title
;
 In-Depth Study on Chloride Abstractions from (NHC)Ir(COD)Cl Complexes
;
_journal_issue 4
_journal_name_full Organometallics
_journal_page_first 801
_journal_paper_doi 10.1021/acs.organomet.6b00864
_journal_volume 36
_journal_year 2017
_chemical_formula_moiety 'C58 H76 Ir N2 O, F6 P'
_chemical_formula_sum 'C58 H76 F6 Ir N2 O P'
_chemical_formula_weight 1154.37
_space_group_crystal_system monoclinic
_space_group_IT_number 14
_space_group_name_Hall '-P 2yn'
_space_group_name_H-M_alt 'P 1 21/n 1'
_symmetry_space_group_name_Hall '-P 2yn'
_symmetry_space_group_name_H-M 'P 1 21/n 1'
_atom_sites_solution_hydrogens geom
_audit_creation_method SHELXL-2014/7
_cell_angle_alpha 90
_cell_angle_beta 99.620(2)
_cell_angle_gamma 90
_cell_formula_units_Z 4
_cell_length_a 17.9388(4)
_cell_length_b 13.4058(2)
_cell_length_c 22.2496(6)
_cell_measurement_reflns_used 12327
_cell_measurement_temperature 100(2)
_cell_measurement_theta_max 30.959
_cell_measurement_theta_min 2.036
_cell_volume 5275.4(2)
_computing_cell_refinement
;
CrysAlisPro, Agilent Technologies,
Version 1.171.37.31 (release 14-01-2014 CrysAlis171 .NET)
(compiled Jan 14 2014,18:38:05)
;
_computing_data_collection
;
CrysAlisPro, Agilent Technologies,
Version 1.171.37.31 (release 14-01-2014 CrysAlis171 .NET)
(compiled Jan 14 2014,18:38:05)
;
_computing_data_reduction
;
CrysAlisPro, Agilent Technologies,
Version 1.171.37.31 (release 14-01-2014 CrysAlis171 .NET)
(compiled Jan 14 2014,18:38:05)
;
_computing_publication_material 'SHELXL-2014/7 (Sheldrick, 2015)'
_computing_structure_refinement 'SHELXL-2014/7 (Sheldrick, 2015)'
_computing_structure_solution 'SHELXS (Sheldrick, 2015)'
_diffrn_ambient_temperature 100(2)
_diffrn_detector_area_resol_mean 16.0009
_diffrn_measured_fraction_theta_full 1.000
_diffrn_measured_fraction_theta_max 1.000
_diffrn_measurement_device_type 'Oxford Diffraction Xcalibur-S, Sapphire3 CCD'
_diffrn_measurement_method '\w scans'
_diffrn_orient_matrix_UB_11 0.0027198
_diffrn_orient_matrix_UB_12 0.0130180
_diffrn_orient_matrix_UB_13 -0.0304750
_diffrn_orient_matrix_UB_21 -0.0335496
_diffrn_orient_matrix_UB_22 0.0286816
_diffrn_orient_matrix_UB_23 -0.0019818
_diffrn_orient_matrix_UB_31 0.0217801
_diffrn_orient_matrix_UB_32 0.0424921
_diffrn_orient_matrix_UB_33 0.0106744
_diffrn_radiation_monochromator graphite
_diffrn_radiation_source 'normal-focus sealed tube'
_diffrn_radiation_type MoK\a
_diffrn_radiation_wavelength 0.71073
_diffrn_reflns_av_R_equivalents 0.0853
_diffrn_reflns_av_unetI/netI 0.0768
_diffrn_reflns_Laue_measured_fraction_full 1.000
_diffrn_reflns_Laue_measured_fraction_max 1.000
_diffrn_reflns_limit_h_max 23
_diffrn_reflns_limit_h_min -23
_diffrn_reflns_limit_k_max 17
_diffrn_reflns_limit_k_min -14
_diffrn_reflns_limit_l_max 28
_diffrn_reflns_limit_l_min -29
_diffrn_reflns_number 53793
_diffrn_reflns_point_group_measured_fraction_full 1.000
_diffrn_reflns_point_group_measured_fraction_max 1.000
_diffrn_reflns_theta_full 25.242
_diffrn_reflns_theta_max 28.282
_diffrn_reflns_theta_min 1.780
_exptl_absorpt_coefficient_mu 2.624
_exptl_absorpt_correction_T_max 1.0
_exptl_absorpt_correction_T_min 0.7367
_exptl_absorpt_correction_type multi-scan
_exptl_absorpt_process_details
;
CrysAlisPro, Agilent Technologies,
Version 1.171.36.28 (release 01-02-2013 CrysAlis171 .NET)
(compiled Feb  1 2013,16:14:44)
Empirical absorption correction using spherical harmonics,
 implemented in SCALE3 ABSPACK scaling algorithm.
;
_exptl_crystal_colour yellow
_exptl_crystal_density_diffrn 1.453
_exptl_crystal_description needle
_exptl_crystal_F_000 2368
_exptl_crystal_size_max 0.310
_exptl_crystal_size_mid 0.080
_exptl_crystal_size_min 0.036
_refine_diff_density_max 2.889
_refine_diff_density_min -1.587
_refine_diff_density_rms 0.329
_refine_ls_extinction_coef 0.00024(6)
_refine_ls_extinction_expression Fc^*^=kFc[1+0.001xFc^2^\l^3^/sin(2\q)]^-1/4^
_refine_ls_extinction_method 'SHELXL-2014/7 (Sheldrick 2014'
_refine_ls_goodness_of_fit_ref 1.005
_refine_ls_hydrogen_treatment constr
_refine_ls_matrix_type full
_refine_ls_number_parameters 625
_refine_ls_number_reflns 13078
_refine_ls_number_restraints 6
_refine_ls_restrained_S_all 1.005
_refine_ls_R_factor_all 0.0692
_refine_ls_R_factor_gt 0.0478
_refine_ls_shift/su_max 0.001
_refine_ls_shift/su_mean 0.000
_refine_ls_structure_factor_coef Fsqd
_refine_ls_weighting_details 'w=1/[\s^2^(Fo^2^)+(0.0680P)^2^] where P=(Fo^2^+2Fc^2^)/3'
_refine_ls_weighting_scheme calc
_refine_ls_wR_factor_gt 0.1137
_refine_ls_wR_factor_ref 0.1303
_reflns_Friedel_coverage 0.000
_reflns_number_gt 10002
_reflns_number_total 13078
_reflns_threshold_expression 'I > 2\s(I)'
_cod_data_source_file om6b00864_si_003.cif
_cod_data_source_block sg549
_cod_depositor_comments 'Adding full bibliography for 4087022--4087034.cif.'
_cod_database_code 4087031
_shelx_shelxl_version_number 2014/7
_shelx_space_group_comment
;
The symmetry employed for this shelxl refinement is uniquely defined
by the following loop, which should always be used as a source of
symmetry information in preference to the above space-group names.
They are only intended as comments.
;
_shelx_estimated_absorpt_t_min 0.497
_shelx_estimated_absorpt_t_max 0.911

loop_
_space_group_symop_operation_xyz
'x, y, z'
'-x+1/2, y+1/2, -z+1/2'
'-x, -y, -z'
'x-1/2, -y-1/2, z-1/2'

loop_
_atom_site_label
_atom_site_type_symbol
_atom_site_fract_x
_atom_site_fract_y
_atom_site_fract_z
_atom_site_U_iso_or_equiv
_atom_site_adp_type
_atom_site_occupancy
_atom_site_site_symmetry_order
_atom_site_calc_flag
_atom_site_refinement_flags_posn
_atom_site_refinement_flags_adp
Ir1 Ir 0.46337(2) 0.80263(2) 0.21514(2) 0.01366(7) Uani 1 1 d . .
C1 C 0.4599(2) 0.6569(3) 0.2440(2) 0.0138(9) Uani 1 1 d . .
N2 N 0.4101(2) 0.5860(3) 0.22121(17) 0.0136(8) Uani 1 1 d . U
C3 C 0.4172(2) 0.4948(3) 0.2593(2) 0.0133(9) Uani 1 1 d . .
H3A H 0.4131 0.4337 0.2340 0.016 Uiso 1 1 calc R U
H3B H 0.3785 0.4930 0.2863 0.016 Uiso 1 1 calc R U
C4 C 0.4960(3) 0.5068(3) 0.2956(2) 0.0171(10) Uani 1 1 d . .
H4A H 0.4979 0.4873 0.3387 0.020 Uiso 1 1 calc R U
H4B H 0.5335 0.4673 0.2778 0.020 Uiso 1 1 calc R U
N5 N 0.5084(2) 0.6150(3) 0.28962(18) 0.0122(8) Uani 1 1 d . .
C11 C 0.4994(3) 0.9555(3) 0.1983(3) 0.0253(12) Uani 1 1 d . .
H11 H 0.5076 0.9985 0.2356 0.030 Uiso 1 1 calc R U
C12 C 0.4237(3) 0.9447(3) 0.1724(3) 0.0251(12) Uani 1 1 d . .
H12 H 0.3884 0.9814 0.1949 0.030 Uiso 1 1 calc R U
C13 C 0.3943(3) 0.9343(4) 0.1049(3) 0.0261(12) Uani 1 1 d . .
H13A H 0.4314 0.9634 0.0815 0.031 Uiso 1 1 calc R U
H13B H 0.3463 0.9718 0.0944 0.031 Uiso 1 1 calc R U
C14 C 0.3808(3) 0.8248(3) 0.0870(2) 0.0196(10) Uani 1 1 d . .
H14A H 0.3301 0.8045 0.0944 0.023 Uiso 1 1 calc R U
H14B H 0.3821 0.8170 0.0429 0.023 Uiso 1 1 calc R U
C15 C 0.4398(3) 0.7580(4) 0.1229(2) 0.0173(10) Uani 1 1 d . .
H15 H 0.4273 0.6855 0.1177 0.021 Uiso 1 1 calc R U
C16 C 0.5180(3) 0.7760(3) 0.1397(2) 0.0183(10) Uani 1 1 d . .
H16 H 0.5489 0.7135 0.1438 0.022 Uiso 1 1 calc R U
C17 C 0.5604(3) 0.8654(4) 0.1199(3) 0.0261(12) Uani 1 1 d . .
H17A H 0.5339 0.8895 0.0799 0.031 Uiso 1 1 calc R U
H17B H 0.6119 0.8444 0.1148 0.031 Uiso 1 1 calc R U
C18 C 0.5661(3) 0.9507(4) 0.1661(3) 0.0286(12) Uani 1 1 d . .
H18A H 0.6126 0.9420 0.1967 0.034 Uiso 1 1 calc R U
H18B H 0.5705 1.0147 0.1448 0.034 Uiso 1 1 calc R U
C21 C 0.3432(2) 0.5938(3) 0.1761(2) 0.0123(9) Uani 1 1 d . .
C22 C 0.2792(3) 0.6412(3) 0.1889(2) 0.0151(9) Uani 1 1 d . .
C23 C 0.2126(3) 0.6389(3) 0.1433(2) 0.0181(10) Uani 1 1 d . .
H23 H 0.1682 0.6718 0.1507 0.022 Uiso 1 1 calc R U
C24 C 0.2121(3) 0.5902(3) 0.0894(2) 0.0188(10) Uani 1 1 d . .
H24 H 0.1670 0.5895 0.0601 0.023 Uiso 1 1 calc R U
C24A C 0.2769(3) 0.5408(3) 0.0759(2) 0.0152(9) Uani 1 1 d . .
C25 C 0.2779(3) 0.4885(3) 0.0210(2) 0.0191(10) Uani 1 1 d . .
H25 H 0.2340 0.4881 -0.0095 0.023 Uiso 1 1 calc R U
C26 C 0.3411(3) 0.4384(3) 0.0110(2) 0.0184(10) Uani 1 1 d . .
H26 H 0.3406 0.4045 -0.0266 0.022 Uiso 1 1 calc R U
C27 C 0.4074(3) 0.4363(3) 0.0560(2) 0.0154(9) Uani 1 1 d . .
C28 C 0.4082(2) 0.4882(3) 0.1085(2) 0.0145(9) Uani 1 1 d . .
H28 H 0.4531 0.4892 0.1380 0.017 Uiso 1 1 calc R U
C28A C 0.3437(3) 0.5410(3) 0.1206(2) 0.0141(9) Uani 1 1 d . .
C51 C 0.5691(3) 0.6600(3) 0.3311(2) 0.0151(10) Uani 1 1 d . .
C52 C 0.6403(3) 0.6667(3) 0.3166(2) 0.0161(10) Uani 1 1 d . .
C53 C 0.6988(3) 0.7054(3) 0.3622(3) 0.0203(11) Uani 1 1 d . .
H53 H 0.7478 0.7155 0.3524 0.024 Uiso 1 1 calc R U
C54A C 0.6143(3) 0.7133(3) 0.4362(2) 0.0181(10) Uani 1 1 d . .
C54 C 0.6862(3) 0.7281(3) 0.4189(2) 0.0205(11) Uani 1 1 d . .
H54 H 0.7263 0.7545 0.4478 0.025 Uiso 1 1 calc R U
C55 C 0.6006(3) 0.7258(4) 0.4959(2) 0.0219(11) Uani 1 1 d . .
H55 H 0.6407 0.7477 0.5265 0.026 Uiso 1 1 calc R U
C56 C 0.5310(3) 0.7075(3) 0.5116(2) 0.0218(11) Uani 1 1 d . .
H56 H 0.5235 0.7173 0.5525 0.026 Uiso 1 1 calc R U
C57 C 0.4701(3) 0.6738(3) 0.4668(2) 0.0178(10) Uani 1 1 d . .
C58 C 0.4820(3) 0.6630(3) 0.4080(2) 0.0169(10) Uani 1 1 d . .
H58 H 0.4409 0.6432 0.3777 0.020 Uiso 1 1 calc R U
C58A C 0.5533(3) 0.6804(3) 0.3908(2) 0.0159(10) Uani 1 1 d . .
C221 C 0.2752(3) 0.6889(3) 0.2499(2) 0.0165(10) Uani 1 1 d . .
H221 H 0.3264 0.6834 0.2755 0.020 Uiso 1 1 calc R U
C222 C 0.2195(3) 0.6327(3) 0.2830(2) 0.0186(10) Uani 1 1 d . .
H22A H 0.1681 0.6366 0.2586 0.022 Uiso 1 1 calc R U
H22B H 0.2341 0.5615 0.2869 0.022 Uiso 1 1 calc R U
C223 C 0.2186(3) 0.6764(3) 0.3461(2) 0.0223(11) Uani 1 1 d . .
H22C H 0.1799 0.6416 0.3652 0.027 Uiso 1 1 calc R U
H22D H 0.2684 0.6655 0.3719 0.027 Uiso 1 1 calc R U
C224 C 0.2013(3) 0.7873(3) 0.3427(2) 0.0187(10) Uani 1 1 d . .
H22E H 0.2059 0.8146 0.3845 0.022 Uiso 1 1 calc R U
H22F H 0.1486 0.7977 0.3220 0.022 Uiso 1 1 calc R U
C225 C 0.2552(3) 0.8435(4) 0.3081(2) 0.0202(10) Uani 1 1 d . .
H22G H 0.2403 0.9146 0.3044 0.024 Uiso 1 1 calc R U
H22H H 0.3072 0.8400 0.3316 0.024 Uiso 1 1 calc R U
C226 C 0.2544(3) 0.8000(3) 0.2451(2) 0.0184(10) Uani 1 1 d . .
H22I H 0.2911 0.8362 0.2245 0.022 Uiso 1 1 calc R U
H22J H 0.2035 0.8082 0.2204 0.022 Uiso 1 1 calc R U
C271 C 0.4723(3) 0.3696(3) 0.0456(2) 0.0149(9) Uani 1 1 d . .
H271 H 0.4756 0.3714 0.0012 0.018 Uiso 1 1 calc R U
C272 C 0.5496(3) 0.3995(4) 0.0815(3) 0.0216(11) Uani 1 1 d . .
H27A H 0.5618 0.4682 0.0702 0.026 Uiso 1 1 calc R U
H27B H 0.5475 0.3986 0.1256 0.026 Uiso 1 1 calc R U
C273 C 0.6118(3) 0.3285(4) 0.0684(3) 0.0221(11) Uani 1 1 d . .
H27C H 0.6163 0.3326 0.0248 0.027 Uiso 1 1 calc R U
H27D H 0.6608 0.3490 0.0927 0.027 Uiso 1 1 calc R U
C274 C 0.5944(3) 0.2217(4) 0.0843(3) 0.0214(11) Uani 1 1 d . .
H27E H 0.6337 0.1767 0.0733 0.026 Uiso 1 1 calc R U
H27F H 0.5952 0.2162 0.1288 0.026 Uiso 1 1 calc R U
C275 C 0.5174(3) 0.1899(4) 0.0505(3) 0.0258(12) Uani 1 1 d . .
H27G H 0.5061 0.1217 0.0635 0.031 Uiso 1 1 calc R U
H27H H 0.5187 0.1881 0.0062 0.031 Uiso 1 1 calc R U
C276 C 0.4545(3) 0.2605(4) 0.0625(3) 0.0207(11) Uani 1 1 d . .
H27I H 0.4494 0.2573 0.1061 0.025 Uiso 1 1 calc R U
H27J H 0.4059 0.2394 0.0379 0.025 Uiso 1 1 calc R U
C521 C 0.6594(2) 0.6254(3) 0.2576(2) 0.0145(9) Uani 1 1 d . .
H521 H 0.6107 0.6097 0.2303 0.017 Uiso 1 1 calc R U
C522 C 0.7033(3) 0.5272(4) 0.2704(2) 0.0234(11) Uani 1 1 d . .
H52A H 0.7528 0.5406 0.2963 0.028 Uiso 1 1 calc R U
H52B H 0.6747 0.4812 0.2928 0.028 Uiso 1 1 calc R U
C523 C 0.7159(3) 0.4785(4) 0.2108(3) 0.0247(11) Uani 1 1 d . .
H52C H 0.6664 0.4593 0.1868 0.030 Uiso 1 1 calc R U
H52D H 0.7463 0.4171 0.2201 0.030 Uiso 1 1 calc R U
C524 C 0.7566(3) 0.5489(4) 0.1731(3) 0.0279(12) Uani 1 1 d . .
H52E H 0.8090 0.5595 0.1943 0.033 Uiso 1 1 calc R U
H52F H 0.7590 0.5177 0.1331 0.033 Uiso 1 1 calc R U
C525 C 0.7167(3) 0.6489(4) 0.1629(3) 0.0278(12) Uani 1 1 d . .
H52G H 0.6673 0.6395 0.1362 0.033 Uiso 1 1 calc R U
H52H H 0.7474 0.6944 0.1419 0.033 Uiso 1 1 calc R U
C526 C 0.7044(3) 0.6962(3) 0.2226(2) 0.0201(10) Uani 1 1 d . .
H52I H 0.6763 0.7596 0.2141 0.024 Uiso 1 1 calc R U
H52J H 0.7538 0.7114 0.2479 0.024 Uiso 1 1 calc R U
C571 C 0.3950(3) 0.6457(3) 0.4847(2) 0.0170(10) Uani 1 1 d . .
H571 H 0.3640 0.6137 0.4482 0.020 Uiso 1 1 calc R U
C572 C 0.3500(3) 0.7369(4) 0.5014(3) 0.0250(12) Uani 1 1 d . .
H57A H 0.3796 0.7717 0.5368 0.030 Uiso 1 1 calc R U
H57B H 0.3420 0.7841 0.4667 0.030 Uiso 1 1 calc R U
C573 C 0.2734(3) 0.7061(4) 0.5169(3) 0.0281(12) Uani 1 1 d . .
H57C H 0.2474 0.7656 0.5298 0.034 Uiso 1 1 calc R U
H57D H 0.2415 0.6783 0.4801 0.034 Uiso 1 1 calc R U
C574 C 0.2824(3) 0.6284(4) 0.5677(3) 0.0252(11) Uani 1 1 d . .
H57E H 0.3091 0.6586 0.6059 0.030 Uiso 1 1 calc R U
H57F H 0.2319 0.6065 0.5747 0.030 Uiso 1 1 calc R U
C575 C 0.3267(3) 0.5388(4) 0.5511(3) 0.0261(12) Uani 1 1 d . .
H57G H 0.3344 0.4913 0.5856 0.031 Uiso 1 1 calc R U
H57H H 0.2972 0.5044 0.5154 0.031 Uiso 1 1 calc R U
C576 C 0.4029(3) 0.5697(4) 0.5360(2) 0.0219(11) Uani 1 1 d . .
H57I H 0.4295 0.5100 0.5241 0.026 Uiso 1 1 calc R U
H57J H 0.4341 0.5986 0.5729 0.026 Uiso 1 1 calc R U
O10 O 0.44676(18) 0.8542(2) 0.30150(16) 0.0183(7) Uani 1 1 d . .
C10 C 0.4885(3) 0.8994(3) 0.3424(2) 0.0183(10) Uani 1 1 d . .
C101 C 0.4570(3) 0.9372(4) 0.3960(3) 0.0288(12) Uani 1 1 d . .
H10A H 0.4721 1.0070 0.4037 0.043 Uiso 1 1 calc R U
H10B H 0.4765 0.8969 0.4320 0.043 Uiso 1 1 calc R U
H10C H 0.4017 0.9327 0.3876 0.043 Uiso 1 1 calc R U
C102 C 0.5702(3) 0.9174(4) 0.3422(3) 0.0225(11) Uani 1 1 d . .
H10D H 0.5996 0.8960 0.3812 0.034 Uiso 1 1 calc R U
H10E H 0.5786 0.9887 0.3363 0.034 Uiso 1 1 calc R U
H10F H 0.5863 0.8795 0.3090 0.034 Uiso 1 1 calc R U
P1 P 0.52884(8) 0.22002(10) 0.29421(7) 0.0260(3) Uani 1 1 d . .
F1 F 0.4804(2) 0.2893(2) 0.33258(18) 0.0455(10) Uani 1 1 d . .
F2 F 0.57663(18) 0.1513(2) 0.25660(17) 0.0370(9) Uani 1 1 d . .
F3 F 0.4849(2) 0.2672(3) 0.23320(16) 0.0415(9) Uani 1 1 d . .
F4 F 0.5914(2) 0.3051(2) 0.2980(2) 0.0478(11) Uani 1 1 d . .
F5 F 0.5731(3) 0.1728(3) 0.35616(19) 0.0577(13) Uani 1 1 d . .
F6 F 0.46653(18) 0.1339(2) 0.29238(18) 0.0422(9) Uani 1 1 d . .

loop_
_atom_site_aniso_label
_atom_site_aniso_U_11
_atom_site_aniso_U_22
_atom_site_aniso_U_33
_atom_site_aniso_U_23
_atom_site_aniso_U_13
_atom_site_aniso_U_12
Ir1 0.01567(10) 0.00943(10) 0.01612(11) -0.00037(7) 0.00331(7) -0.00081(7)
C1 0.012(2) 0.015(2) 0.016(3) -0.0027(18) 0.0035(17) 0.0021(17)
N2 0.0180(15) 0.0089(13) 0.0131(15) -0.0002(12) 0.0006(12) -0.0005(12)
C3 0.014(2) 0.009(2) 0.016(2) 0.0017(17) 0.0002(17) -0.0029(17)
C4 0.016(2) 0.014(2) 0.020(3) 0.0017(18) -0.0001(19) 0.0002(18)
N5 0.0074(17) 0.0091(17) 0.020(2) -0.0014(14) 0.0010(14) -0.0053(14)
C11 0.038(3) 0.010(2) 0.027(3) 0.0011(19) 0.004(2) -0.003(2)
C12 0.042(3) 0.004(2) 0.027(3) 0.0023(19) 0.003(2) 0.002(2)
C13 0.033(3) 0.018(2) 0.028(3) 0.006(2) 0.005(2) 0.006(2)
C14 0.018(2) 0.020(2) 0.020(3) -0.0013(19) 0.0028(19) -0.0029(19)
C15 0.019(2) 0.019(2) 0.015(3) 0.0007(18) 0.0067(19) -0.0005(19)
C16 0.021(2) 0.015(2) 0.019(3) -0.0019(18) 0.005(2) -0.0002(19)
C17 0.027(3) 0.027(3) 0.024(3) 0.004(2) 0.007(2) -0.010(2)
C18 0.033(3) 0.023(3) 0.030(3) 0.007(2) 0.006(2) -0.009(2)
C21 0.015(2) 0.0070(19) 0.015(2) 0.0003(16) 0.0012(17) -0.0030(17)
C22 0.016(2) 0.012(2) 0.017(3) 0.0000(17) 0.0018(18) -0.0016(18)
C23 0.014(2) 0.017(2) 0.023(3) 0.0006(19) 0.0019(19) 0.0032(18)
C24 0.017(2) 0.016(2) 0.023(3) 0.0022(19) -0.0007(19) -0.0005(19)
C24A 0.016(2) 0.010(2) 0.020(3) 0.0024(17) 0.0032(18) -0.0022(17)
C25 0.017(2) 0.020(2) 0.019(3) 0.0007(19) -0.0002(19) -0.0051(19)
C26 0.022(2) 0.019(2) 0.016(3) -0.0016(18) 0.0059(19) -0.0048(19)
C27 0.015(2) 0.013(2) 0.019(3) 0.0012(17) 0.0048(18) -0.0031(17)
C28 0.009(2) 0.015(2) 0.020(3) 0.0033(18) 0.0034(17) 0.0014(17)
C28A 0.018(2) 0.009(2) 0.015(2) 0.0016(17) 0.0023(18) -0.0016(17)
C51 0.013(2) 0.008(2) 0.022(3) -0.0011(17) -0.0035(18) -0.0007(17)
C52 0.015(2) 0.015(2) 0.017(3) 0.0024(18) -0.0012(18) 0.0031(18)
C53 0.015(2) 0.015(2) 0.029(3) 0.0015(19) 0.001(2) -0.0034(19)
C54A 0.019(2) 0.012(2) 0.022(3) -0.0037(18) -0.002(2) 0.0025(18)
C54 0.020(2) 0.015(2) 0.024(3) -0.0032(19) -0.002(2) -0.0041(19)
C55 0.022(3) 0.023(2) 0.019(3) -0.005(2) 0.001(2) 0.001(2)
C56 0.026(3) 0.022(3) 0.018(3) 0.0001(19) 0.005(2) 0.004(2)
C57 0.020(2) 0.012(2) 0.021(3) -0.0006(18) 0.002(2) 0.0043(18)
C58 0.018(2) 0.015(2) 0.018(3) 0.0006(18) 0.0030(19) 0.0018(18)
C58A 0.017(2) 0.014(2) 0.016(3) 0.0007(17) 0.0013(18) 0.0009(18)
C221 0.016(2) 0.017(2) 0.016(3) -0.0044(18) 0.0024(18) 0.0000(18)
C222 0.016(2) 0.010(2) 0.029(3) 0.0009(19) 0.005(2) -0.0004(18)
C223 0.026(3) 0.019(2) 0.022(3) 0.003(2) 0.005(2) 0.001(2)
C224 0.015(2) 0.021(2) 0.021(3) -0.0011(19) 0.0048(19) 0.0015(19)
C225 0.016(2) 0.016(2) 0.029(3) -0.006(2) 0.007(2) 0.0023(19)
C226 0.018(2) 0.012(2) 0.026(3) -0.0026(19) 0.0062(19) -0.0034(19)
C271 0.018(2) 0.014(2) 0.014(2) -0.0025(17) 0.0061(18) 0.0008(18)
C272 0.015(2) 0.017(2) 0.032(3) -0.002(2) 0.003(2) -0.0023(19)
C273 0.015(2) 0.023(2) 0.029(3) -0.009(2) 0.006(2) 0.002(2)
C274 0.019(2) 0.019(2) 0.027(3) -0.003(2) 0.007(2) 0.0040(19)
C275 0.025(3) 0.018(2) 0.035(3) -0.003(2) 0.005(2) 0.001(2)
C276 0.019(2) 0.015(2) 0.028(3) -0.003(2) 0.006(2) -0.0034(19)
C521 0.011(2) 0.017(2) 0.016(3) -0.0035(17) 0.0039(17) -0.0043(18)
C522 0.021(3) 0.022(3) 0.025(3) 0.002(2) 0.000(2) 0.004(2)
C523 0.019(2) 0.023(3) 0.033(3) -0.005(2) 0.006(2) 0.000(2)
C524 0.019(3) 0.039(3) 0.026(3) -0.008(2) 0.006(2) -0.001(2)
C525 0.029(3) 0.028(3) 0.028(3) 0.005(2) 0.009(2) 0.001(2)
C526 0.016(2) 0.021(2) 0.025(3) -0.002(2) 0.009(2) -0.002(2)
C571 0.021(2) 0.015(2) 0.015(3) -0.0014(18) 0.0039(19) 0.0052(19)
C572 0.032(3) 0.020(2) 0.024(3) 0.004(2) 0.008(2) 0.011(2)
C573 0.030(3) 0.033(3) 0.024(3) 0.002(2) 0.011(2) 0.015(2)
C574 0.027(3) 0.028(3) 0.023(3) 0.003(2) 0.011(2) 0.006(2)
C575 0.026(3) 0.024(3) 0.030(3) 0.008(2) 0.009(2) 0.006(2)
C576 0.022(3) 0.022(3) 0.021(3) 0.006(2) 0.004(2) 0.007(2)
O10 0.0214(17) 0.0107(16) 0.024(2) -0.0015(13) 0.0063(14) -0.0019(13)
C10 0.022(2) 0.008(2) 0.025(3) 0.0003(18) 0.007(2) 0.0002(18)
C101 0.031(3) 0.029(3) 0.028(3) -0.007(2) 0.010(2) -0.003(2)
C102 0.021(2) 0.016(2) 0.029(3) 0.003(2) -0.003(2) -0.002(2)
P1 0.0290(8) 0.0164(6) 0.0284(9) -0.0032(5) -0.0069(6) 0.0034(5)
F1 0.077(3) 0.0228(17) 0.041(2) -0.0044(15) 0.021(2) 0.0114(17)
F2 0.0277(17) 0.0220(16) 0.061(3) -0.0087(16) 0.0068(16) 0.0045(14)
F3 0.040(2) 0.053(2) 0.028(2) 0.0013(17) -0.0045(16) 0.0193(18)
F4 0.038(2) 0.0165(16) 0.083(3) -0.0046(16) -0.007(2) -0.0021(14)
F5 0.085(3) 0.0298(19) 0.045(3) 0.0038(17) -0.029(2) 0.0074(19)
F6 0.0337(19) 0.0348(19) 0.059(3) -0.0150(17) 0.0116(17) -0.0050(16)

loop_
_atom_type_symbol
_atom_type_description
_atom_type_scat_dispersion_real
_atom_type_scat_dispersion_imag
_atom_type_scat_source
C C 0.0033 0.0016 'International Tables Vol C Tables 4.2.6.8 and 6.1.1.4'
H H 0.0000 0.0000 'International Tables Vol C Tables 4.2.6.8 and 6.1.1.4'
N N 0.0061 0.0033 'International Tables Vol C Tables 4.2.6.8 and 6.1.1.4'
O O 0.0106 0.0060 'International Tables Vol C Tables 4.2.6.8 and 6.1.1.4'
F F 0.0171 0.0103 'International Tables Vol C Tables 4.2.6.8 and 6.1.1.4'
P P 0.1023 0.0942 'International Tables Vol C Tables 4.2.6.8 and 6.1.1.4'
Ir Ir -1.4442 7.9887 'International Tables Vol C Tables 4.2.6.8 and 6.1.1.4'

loop_
_geom_angle_atom_site_label_1
_geom_angle_atom_site_label_2
_geom_angle_atom_site_label_3
_geom_angle
C1 Ir1 O10 90.60(16)
C1 Ir1 C16 97.46(18)
O10 Ir1 C16 159.18(16)
C1 Ir1 C15 91.31(18)
O10 Ir1 C15 160.47(16)
C16 Ir1 C15 39.03(18)
C1 Ir1 C12 159.02(19)
O10 Ir1 C12 91.46(17)
C16 Ir1 C12 87.8(2)
C15 Ir1 C12 80.03(19)
C1 Ir1 C11 164.03(19)
O10 Ir1 C11 86.56(17)
C16 Ir1 C11 80.4(2)
C15 Ir1 C11 96.6(2)
C12 Ir1 C11 36.91(19)
N2 C1 N5 107.2(4)
N2 C1 Ir1 127.3(3)
N5 C1 Ir1 125.6(3)
C1 N2 C21 129.7(4)
C1 N2 C3 112.3(4)
C21 N2 C3 116.3(3)
N2 C3 C4 101.6(3)
N2 C3 H3A 111.5
C4 C3 H3A 111.5
N2 C3 H3B 111.5
C4 C3 H3B 111.5
H3A C3 H3B 109.3
N5 C4 C3 101.4(3)
N5 C4 H4A 111.5
C3 C4 H4A 111.5
N5 C4 H4B 111.5
C3 C4 H4B 111.5
H4A C4 H4B 109.3
C1 N5 C51 129.4(4)
C1 N5 C4 113.0(3)
C51 N5 C4 117.6(4)
C12 C11 C18 127.0(5)
C12 C11 Ir1 71.3(3)
C18 C11 Ir1 108.9(3)
C12 C11 H11 113.7
C18 C11 H11 113.7
Ir1 C11 H11 113.7
C11 C12 C13 125.1(5)
C11 C12 Ir1 71.8(3)
C13 C12 Ir1 112.6(3)
C11 C12 H12 113.4
C13 C12 H12 113.4
Ir1 C12 H12 113.4
C12 C13 C14 111.2(4)
C12 C13 H13A 109.4
C14 C13 H13A 109.4
C12 C13 H13B 109.4
C14 C13 H13B 109.4
H13A C13 H13B 108.0
C15 C14 C13 111.4(4)
C15 C14 H14A 109.3
C13 C14 H14A 109.3
C15 C14 H14B 109.3
C13 C14 H14B 109.3
H14A C14 H14B 108.0
C16 C15 C14 128.1(4)
C16 C15 Ir1 70.5(3)
C14 C15 Ir1 110.8(3)
C16 C15 H15 113.1
C14 C15 H15 113.1
Ir1 C15 H15 113.1
C15 C16 C17 125.4(4)
C15 C16 Ir1 70.5(3)
C17 C16 Ir1 114.6(3)
C15 C16 H16 113.1
C17 C16 H16 113.1
Ir1 C16 H16 113.1
C16 C17 C18 112.0(4)
C16 C17 H17A 109.2
C18 C17 H17A 109.2
C16 C17 H17B 109.2
C18 C17 H17B 109.2
H17A C17 H17B 107.9
C11 C18 C17 112.6(4)
C11 C18 H18A 109.1
C17 C18 H18A 109.1
C11 C18 H18B 109.1
C17 C18 H18B 109.1
H18A C18 H18B 107.8
C22 C21 C28A 122.2(4)
C22 C21 N2 121.0(4)
C28A C21 N2 116.4(4)
C21 C22 C23 117.8(4)
C21 C22 C221 123.1(4)
C23 C22 C221 119.0(4)
C24 C23 C22 121.1(4)
C24 C23 H23 119.5
C22 C23 H23 119.5
C23 C24 C24A 121.7(4)
C23 C24 H24 119.1
C24A C24 H24 119.1
C25 C24A C24 123.2(4)
C25 C24A C28A 118.3(4)
C24 C24A C28A 118.5(4)
C26 C25 C24A 121.1(4)
C26 C25 H25 119.4
C24A C25 H25 119.4
C25 C26 C27 120.9(5)
C25 C26 H26 119.6
C27 C26 H26 119.6
C28 C27 C26 118.9(4)
C28 C27 C271 122.3(4)
C26 C27 C271 118.6(4)
C27 C28 C28A 121.7(4)
C27 C28 H28 119.1
C28A C28 H28 119.1
C28 C28A C24A 119.0(4)
C28 C28A C21 122.3(4)
C24A C28A C21 118.7(4)
C52 C51 C58A 122.8(4)
C52 C51 N5 120.8(4)
C58A C51 N5 115.5(4)
C51 C52 C53 117.3(5)
C51 C52 C521 122.2(4)
C53 C52 C521 120.1(4)
C54 C53 C52 121.7(5)
C54 C53 H53 119.1
C52 C53 H53 119.1
C55 C54A C54 123.5(5)
C55 C54A C58A 118.2(5)
C54 C54A C58A 118.2(5)
C53 C54 C54A 121.5(5)
C53 C54 H54 119.2
C54A C54 H54 119.2
C56 C55 C54A 122.1(5)
C56 C55 H55 119.0
C54A C55 H55 119.0
C55 C56 C57 120.2(5)
C55 C56 H56 119.9
C57 C56 H56 119.9
C58 C57 C56 118.6(5)
C58 C57 C571 120.8(4)
C56 C57 C571 120.5(5)
C57 C58 C58A 122.3(5)
C57 C58 H58 118.9
C58A C58 H58 118.9
C58 C58A C51 123.2(4)
C58 C58A C54A 118.6(5)
C51 C58A C54A 118.0(4)
C22 C221 C222 110.8(4)
C22 C221 C226 113.3(4)
C222 C221 C226 109.9(4)
C22 C221 H221 107.5
C222 C221 H221 107.5
C226 C221 H221 107.5
C223 C222 C221 111.1(4)
C223 C222 H22A 109.4
C221 C222 H22A 109.4
C223 C222 H22B 109.4
C221 C222 H22B 109.4
H22A C222 H22B 108.0
C224 C223 C222 111.4(4)
C224 C223 H22C 109.3
C222 C223 H22C 109.3
C224 C223 H22D 109.3
C222 C223 H22D 109.3
H22C C223 H22D 108.0
C223 C224 C225 111.4(4)
C223 C224 H22E 109.3
C225 C224 H22E 109.3
C223 C224 H22F 109.3
C225 C224 H22F 109.3
H22E C224 H22F 108.0
C226 C225 C224 111.5(4)
C226 C225 H22G 109.3
C224 C225 H22G 109.3
C226 C225 H22H 109.3
C224 C225 H22H 109.3
H22G C225 H22H 108.0
C225 C226 C221 110.1(4)
C225 C226 H22I 109.6
C221 C226 H22I 109.6
C225 C226 H22J 109.6
C221 C226 H22J 109.6
H22I C226 H22J 108.2
C27 C271 C272 114.7(4)
C27 C271 C276 108.9(4)
C272 C271 C276 109.0(4)
C27 C271 H271 108.0
C272 C271 H271 108.0
C276 C271 H271 108.0
C273 C272 C271 111.3(4)
C273 C272 H27A 109.4
C271 C272 H27A 109.4
C273 C272 H27B 109.4
C271 C272 H27B 109.4
H27A C272 H27B 108.0
C274 C273 C272 110.9(4)
C274 C273 H27C 109.5
C272 C273 H27C 109.5
C274 C273 H27D 109.5
C272 C273 H27D 109.5
H27C C273 H27D 108.0
C275 C274 C273 110.8(4)
C275 C274 H27E 109.5
C273 C274 H27E 109.5
C275 C274 H27F 109.5
C273 C274 H27F 109.5
H27E C274 H27F 108.1
C274 C275 C276 112.1(4)
C274 C275 H27G 109.2
C276 C275 H27G 109.2
C274 C275 H27H 109.2
C276 C275 H27H 109.2
H27G C275 H27H 107.9
C275 C276 C271 110.6(4)
C275 C276 H27I 109.5
C271 C276 H27I 109.5
C275 C276 H27J 109.5
C271 C276 H27J 109.5
H27I C276 H27J 108.1
C52 C521 C522 109.6(4)
C52 C521 C526 115.2(4)
C522 C521 C526 109.1(4)
C52 C521 H521 107.5
C522 C521 H521 107.5
C526 C521 H521 107.5
C523 C522 C521 110.6(4)
C523 C522 H52A 109.5
C521 C522 H52A 109.5
C523 C522 H52B 109.5
C521 C522 H52B 109.5
H52A C522 H52B 108.1
C522 C523 C524 111.5(4)
C522 C523 H52C 109.3
C524 C523 H52C 109.3
C522 C523 H52D 109.3
C524 C523 H52D 109.3
H52C C523 H52D 108.0
C525 C524 C523 111.8(4)
C525 C524 H52E 109.3
C523 C524 H52E 109.3
C525 C524 H52F 109.3
C523 C524 H52F 109.3
H52E C524 H52F 107.9
C524 C525 C526 111.9(5)
C524 C525 H52G 109.2
C526 C525 H52G 109.2
C524 C525 H52H 109.2
C526 C525 H52H 109.2
H52G C525 H52H 107.9
C525 C526 C521 110.5(4)
C525 C526 H52I 109.6
C521 C526 H52I 109.6
C525 C526 H52J 109.6
C521 C526 H52J 109.6
H52I C526 H52J 108.1
C57 C571 C576 112.8(4)
C57 C571 C572 113.0(4)
C576 C571 C572 109.6(4)
C57 C571 H571 107.0
C576 C571 H571 107.0
C572 C571 H571 107.0
C573 C572 C571 111.5(4)
C573 C572 H57A 109.3
C571 C572 H57A 109.3
C573 C572 H57B 109.3
C571 C572 H57B 109.3
H57A C572 H57B 108.0
C574 C573 C572 111.3(4)
C574 C573 H57C 109.4
C572 C573 H57C 109.4
C574 C573 H57D 109.4
C572 C573 H57D 109.4
H57C C573 H57D 108.0
C575 C574 C573 110.8(4)
C575 C574 H57E 109.5
C573 C574 H57E 109.5
C575 C574 H57F 109.5
C573 C574 H57F 109.5
H57E C574 H57F 108.1
C576 C575 C574 111.4(4)
C576 C575 H57G 109.4
C574 C575 H57G 109.4
C576 C575 H57H 109.4
C574 C575 H57H 109.4
H57G C575 H57H 108.0
C575 C576 C571 111.9(4)
C575 C576 H57I 109.2
C571 C576 H57I 109.2
C575 C576 H57J 109.2
C571 C576 H57J 109.2
H57I C576 H57J 107.9
C10 O10 Ir1 132.1(3)
O10 C10 C102 123.6(5)
O10 C10 C101 119.4(4)
C102 C10 C101 116.9(4)
C10 C101 H10A 109.5
C10 C101 H10B 109.5
H10A C101 H10B 109.5
C10 C101 H10C 109.5
H10A C101 H10C 109.5
H10B C101 H10C 109.5
C10 C102 H10D 109.5
C10 C102 H10E 109.5
H10D C102 H10E 109.5
C10 C102 H10F 109.5
H10D C102 H10F 109.5
H10E C102 H10F 109.5
F3 P1 F2 90.9(2)
F3 P1 F4 90.2(2)
F2 P1 F4 90.3(2)
F3 P1 F5 179.7(3)
F2 P1 F5 89.5(2)
F4 P1 F5 89.7(2)
F3 P1 F6 91.2(2)
F2 P1 F6 90.26(19)
F4 P1 F6 178.4(2)
F5 P1 F6 88.9(2)
F3 P1 F1 89.3(2)
F2 P1 F1 179.7(2)
F4 P1 F1 89.8(2)
F5 P1 F1 90.3(2)
F6 P1 F1 89.6(2)

loop_
_geom_bond_atom_site_label_1
_geom_bond_atom_site_label_2
_geom_bond_distance
Ir1 C1 2.061(5)
Ir1 O10 2.110(3)
Ir1 C16 2.112(5)
Ir1 C15 2.112(5)
Ir1 C12 2.194(5)
Ir1 C11 2.199(5)
C1 N2 1.344(5)
C1 N5 1.344(6)
N2 C21 1.435(5)
N2 C3 1.481(5)
C3 C4 1.514(6)
C3 H3A 0.9900
C3 H3B 0.9900
C4 N5 1.477(5)
C4 H4A 0.9900
C4 H4B 0.9900
N5 C51 1.436(5)
C11 C12 1.391(7)
C11 C18 1.495(8)
C11 H11 1.0000
C12 C13 1.512(7)
C12 H12 1.0000
C13 C14 1.529(7)
C13 H13A 0.9900
C13 H13B 0.9900
C14 C15 1.509(7)
C14 H14A 0.9900
C14 H14B 0.9900
C15 C16 1.411(6)
C15 H15 1.0000
C16 C17 1.523(7)
C16 H16 1.0000
C17 C18 1.531(8)
C17 H17A 0.9900
C17 H17B 0.9900
C18 H18A 0.9900
C18 H18B 0.9900
C21 C22 1.382(6)
C21 C28A 1.425(6)
C22 C23 1.433(6)
C22 C221 1.513(7)
C23 C24 1.364(7)
C23 H23 0.9500
C24 C24A 1.412(6)
C24 H24 0.9500
C24A C25 1.411(7)
C24A C28A 1.423(6)
C25 C26 1.367(7)
C25 H25 0.9500
C26 C27 1.421(6)
C26 H26 0.9500
C27 C28 1.359(7)
C27 C271 1.517(6)
C28 C28A 1.420(6)
C28 H28 0.9500
C51 C52 1.372(7)
C51 C58A 1.430(7)
C52 C53 1.429(7)
C52 C521 1.517(7)
C53 C54 1.353(7)
C53 H53 0.9500
C54A C55 1.401(7)
C54A C54 1.419(7)
C54A C58A 1.430(6)
C54 H54 0.9500
C55 C56 1.373(7)
C55 H55 0.9500
C56 C57 1.424(7)
C56 H56 0.9500
C57 C58 1.369(7)
C57 C571 1.514(7)
C58 C58A 1.415(7)
C58 H58 0.9500
C221 C222 1.534(7)
C221 C226 1.535(6)
C221 H221 1.0000
C222 C223 1.524(7)
C222 H22A 0.9900
C222 H22B 0.9900
C223 C224 1.518(6)
C223 H22C 0.9900
C223 H22D 0.9900
C224 C225 1.530(7)
C224 H22E 0.9900
C224 H22F 0.9900
C225 C226 1.517(7)
C225 H22G 0.9900
C225 H22H 0.9900
C226 H22I 0.9900
C226 H22J 0.9900
C271 C272 1.532(6)
C271 C276 1.555(6)
C271 H271 1.0000
C272 C273 1.530(7)
C272 H27A 0.9900
C272 H27B 0.9900
C273 C274 1.520(7)
C273 H27C 0.9900
C273 H27D 0.9900
C274 C275 1.519(7)
C274 H27E 0.9900
C274 H27F 0.9900
C275 C276 1.530(7)
C275 H27G 0.9900
C275 H27H 0.9900
C276 H27I 0.9900
C276 H27J 0.9900
C521 C522 1.535(6)
C521 C526 1.538(7)
C521 H521 1.0000
C522 C523 1.528(7)
C522 H52A 0.9900
C522 H52B 0.9900
C523 C524 1.528(8)
C523 H52C 0.9900
C523 H52D 0.9900
C524 C525 1.518(7)
C524 H52E 0.9900
C524 H52F 0.9900
C525 C526 1.521(7)
C525 H52G 0.9900
C525 H52H 0.9900
C526 H52I 0.9900
C526 H52J 0.9900
C571 C576 1.520(7)
C571 C572 1.545(7)
C571 H571 1.0000
C572 C573 1.529(8)
C572 H57A 0.9900
C572 H57B 0.9900
C573 C574 1.526(7)
C573 H57C 0.9900
C573 H57D 0.9900
C574 C575 1.519(7)
C574 H57E 0.9900
C574 H57F 0.9900
C575 C576 1.519(7)
C575 H57G 0.9900
C575 H57H 0.9900
C576 H57I 0.9900
C576 H57J 0.9900
O10 C10 1.237(6)
C10 C102 1.486(7)
C10 C101 1.492(7)
C101 H10A 0.9800
C101 H10B 0.9800
C101 H10C 0.9800
C102 H10D 0.9800
C102 H10E 0.9800
C102 H10F 0.9800
P1 F3 1.584(4)
P1 F2 1.588(4)
P1 F4 1.593(4)
P1 F5 1.602(4)
P1 F6 1.603(4)
P1 F1 1.610(4)

loop_
_geom_torsion_atom_site_label_1
_geom_torsion_atom_site_label_2
_geom_torsion_atom_site_label_3
_geom_torsion_atom_site_label_4
_geom_torsion
N5 C1 N2 C21 173.6(4)
Ir1 C1 N2 C21 -6.9(7)
N5 C1 N2 C3 9.6(5)
Ir1 C1 N2 C3 -170.9(3)
C1 N2 C3 C4 -19.5(5)
C21 N2 C3 C4 174.2(4)
N2 C3 C4 N5 20.1(4)
N2 C1 N5 C51 -175.7(4)
Ir1 C1 N5 C51 4.7(7)
N2 C1 N5 C4 5.3(5)
Ir1 C1 N5 C4 -174.3(3)
C3 C4 N5 C1 -16.9(5)
C3 C4 N5 C51 164.0(4)
C18 C11 C12 C13 -5.3(8)
Ir1 C11 C12 C13 -105.3(4)
C18 C11 C12 Ir1 99.9(5)
C11 C12 C13 C14 97.6(6)
Ir1 C12 C13 C14 14.6(6)
C12 C13 C14 C15 -36.3(6)
C13 C14 C15 C16 -39.5(7)
C13 C14 C15 Ir1 41.5(5)
C14 C15 C16 C17 -5.4(8)
Ir1 C15 C16 C17 -106.9(5)
C14 C15 C16 Ir1 101.5(5)
C15 C16 C17 C18 93.1(6)
Ir1 C16 C17 C18 10.3(6)
C12 C11 C18 C17 -43.1(7)
Ir1 C11 C18 C17 37.4(5)
C16 C17 C18 C11 -32.0(6)
C1 N2 C21 C22 -71.4(7)
C3 N2 C21 C22 92.0(5)
C1 N2 C21 C28A 115.3(5)
C3 N2 C21 C28A -81.2(5)
C28A C21 C22 C23 -2.2(7)
N2 C21 C22 C23 -175.0(4)
C28A C21 C22 C221 173.8(4)
N2 C21 C22 C221 1.0(7)
C21 C22 C23 C24 1.0(7)
C221 C22 C23 C24 -175.1(4)
C22 C23 C24 C24A -0.5(7)
C23 C24 C24A C25 179.0(5)
C23 C24 C24A C28A 1.1(7)
C24 C24A C25 C26 -177.3(4)
C28A C24A C25 C26 0.6(7)
C24A C25 C26 C27 0.9(7)
C25 C26 C27 C28 -2.5(7)
C25 C26 C27 C271 172.8(4)
C26 C27 C28 C28A 2.5(7)
C271 C27 C28 C28A -172.5(4)
C27 C28 C28A C24A -1.0(7)
C27 C28 C28A C21 178.5(4)
C25 C24A C28A C28 -0.6(6)
C24 C24A C28A C28 177.5(4)
C25 C24A C28A C21 179.8(4)
C24 C24A C28A C21 -2.1(6)
C22 C21 C28A C28 -176.8(4)
N2 C21 C28A C28 -3.7(6)
C22 C21 C28A C24A 2.7(7)
N2 C21 C28A C24A 175.9(4)
C1 N5 C51 C52 -88.4(6)
C4 N5 C51 C52 90.6(6)
C1 N5 C51 C58A 102.0(6)
C4 N5 C51 C58A -79.1(5)
C58A C51 C52 C53 -6.4(7)
N5 C51 C52 C53 -175.3(4)
C58A C51 C52 C521 167.4(4)
N5 C51 C52 C521 -1.5(7)
C51 C52 C53 C54 4.6(7)
C521 C52 C53 C54 -169.3(4)
C52 C53 C54 C54A 0.8(7)
C55 C54A C54 C53 173.2(5)
C58A C54A C54 C53 -4.5(7)
C54 C54A C55 C56 -177.6(5)
C58A C54A C55 C56 0.1(7)
C54A C55 C56 C57 0.5(7)
C55 C56 C57 C58 -1.8(7)
C55 C56 C57 C571 175.2(4)
C56 C57 C58 C58A 2.6(7)
C571 C57 C58 C58A -174.5(4)
C57 C58 C58A C51 173.5(4)
C57 C58 C58A C54A -2.0(7)
C52 C51 C58A C58 -172.7(4)
N5 C51 C58A C58 -3.2(6)
C52 C51 C58A C54A 2.8(7)
N5 C51 C58A C54A 172.2(4)
C55 C54A C58A C58 0.6(6)
C54 C54A C58A C58 178.4(4)
C55 C54A C58A C51 -175.1(4)
C54 C54A C58A C51 2.7(6)
C21 C22 C221 C222 -113.2(5)
C23 C22 C221 C222 62.7(5)
C21 C22 C221 C226 122.6(5)
C23 C22 C221 C226 -61.4(6)
C22 C221 C222 C223 176.5(4)
C226 C221 C222 C223 -57.5(5)
C221 C222 C223 C224 55.5(5)
C222 C223 C224 C225 -53.8(5)
C223 C224 C225 C226 55.2(5)
C224 C225 C226 C221 -57.3(5)
C22 C221 C226 C225 -177.3(4)
C222 C221 C226 C225 58.2(5)
C28 C27 C271 C272 -27.1(6)
C26 C27 C271 C272 157.9(4)
C28 C27 C271 C276 95.3(5)
C26 C27 C271 C276 -79.7(5)
C27 C271 C272 C273 -180.0(4)
C276 C271 C272 C273 57.7(6)
C271 C272 C273 C274 -58.1(6)
C272 C273 C274 C275 55.9(6)
C273 C274 C275 C276 -55.5(6)
C274 C275 C276 C271 56.1(6)
C27 C271 C276 C275 178.0(4)
C272 C271 C276 C275 -56.2(5)
C51 C52 C521 C522 -103.8(5)
C53 C52 C521 C522 69.8(5)
C51 C52 C521 C526 132.7(5)
C53 C52 C521 C526 -53.7(6)
C52 C521 C522 C523 174.0(4)
C526 C521 C522 C523 -59.0(5)
C521 C522 C523 C524 56.4(5)
C522 C523 C524 C525 -53.1(6)
C523 C524 C525 C526 53.4(6)
C524 C525 C526 C521 -56.7(6)
C52 C521 C526 C525 -177.2(4)
C522 C521 C526 C525 59.1(5)
C58 C57 C571 C576 123.8(5)
C56 C57 C571 C576 -53.2(6)
C58 C57 C571 C572 -111.1(5)
C56 C57 C571 C572 71.9(5)
C57 C571 C572 C573 178.0(4)
C576 C571 C572 C573 -55.3(6)
C571 C572 C573 C574 55.5(6)
C572 C573 C574 C575 -55.2(6)
C573 C574 C575 C576 55.7(6)
C574 C575 C576 C571 -57.0(6)
C57 C571 C576 C575 -177.2(4)
C572 C571 C576 C575 56.0(6)
Ir1 O10 C10 C102 -8.6(7)
Ir1 O10 C10 C101 172.4(3)
